data_2108089
loop_
_publ_author_name
'Liu, Rui'
'Gao, Yuan Jun'
'Jin, Wei Jun'

_publ_section_title
;
 Color-tunable phosphorescence of 1,10-phenanthrolines by
 4,7-methyl/-diphenyl/-dichloro substituents in cocrystals assembled
 <i>via</i> bifurcated C---I&#x00B7;&#x00B7;&#x00B7;N halogen bonds using
 1,4-diiodotetrafluorobenzene as a bonding donor
;
_journal_issue 2
_journal_name_full 'Acta Crystallographica Section B'
_journal_page_first 247
_journal_page_last 254
_journal_paper_doi 10.1107/S205252061700292X
_journal_volume 73
_journal_year 2017
_chemical_formula_sum 'C30 H12 Cl4 F4 I2 N4'
_chemical_formula_weight 900.04
_chemical_name_systematic
;
 ?
;
_space_group_IT_number 14
_symmetry_cell_setting monoclinic
_symmetry_space_group_name_Hall '-P 2ybc'
_symmetry_space_group_name_H-M 'P 1 21/c 1'
_atom_sites_solution_hydrogens geom
_atom_sites_solution_primary direct
_atom_sites_solution_secondary difmap
_audit_creation_method SHELXL-97
_cell_angle_alpha 90.00
_cell_angle_beta 108.149(2)
_cell_angle_gamma 90.00
_cell_formula_units_Z 2
_cell_length_a 10.5713(10)
_cell_length_b 21.091(2)
_cell_length_c 7.1214(7)
_cell_measurement_reflns_used 4288
_cell_measurement_temperature 296(2)
_cell_measurement_theta_max 27.46
_cell_measurement_theta_min 2.25
_cell_volume 1508.8(3)
_computing_cell_refinement 'Bruker SAINT'
_computing_data_collection 'Bruker APEX2'
_computing_data_reduction 'Bruker SAINT'
_computing_molecular_graphics 'Bruker SHELXTL'
_computing_publication_material 'Bruker SHELXTL'
_computing_structure_refinement 'SHELXL-97 (Sheldrick, 1997)'
_computing_structure_solution 'SHELXS-97 (Sheldrick, 1990)'
_diffrn_ambient_temperature 296(2)
_diffrn_measured_fraction_theta_full 0.989
_diffrn_measured_fraction_theta_max 0.979
_diffrn_measurement_device_type 'Bruker APEX-II CCD'
_diffrn_measurement_method '\f and \w scans'
_diffrn_radiation_monochromator graphite
_diffrn_radiation_source 'fine-focus sealed tube'
_diffrn_radiation_type MoK\a
_diffrn_radiation_wavelength 0.71073
_diffrn_reflns_av_R_equivalents 0.0264
_diffrn_reflns_av_sigmaI/netI 0.0304
_diffrn_reflns_limit_h_max 12
_diffrn_reflns_limit_h_min -13
_diffrn_reflns_limit_k_max 11
_diffrn_reflns_limit_k_min -27
_diffrn_reflns_limit_l_max 9
_diffrn_reflns_limit_l_min -9
_diffrn_reflns_number 8418
_diffrn_reflns_theta_full 26.00
_diffrn_reflns_theta_max 27.55
_diffrn_reflns_theta_min 1.93
_exptl_absorpt_coefficient_mu 2.493
_exptl_absorpt_correction_T_max 0.7456
_exptl_absorpt_correction_T_min 0.5304
_exptl_absorpt_correction_type multi-scan
_exptl_crystal_colour pale-yellow
_exptl_crystal_density_diffrn 1.981
_exptl_crystal_density_method 'not measured'
_exptl_crystal_description block
_exptl_crystal_F_000 860
_refine_diff_density_max 0.852
_refine_diff_density_min -1.105
_refine_ls_extinction_method none
_refine_ls_goodness_of_fit_ref 1.049
_refine_ls_hydrogen_treatment mixed
_refine_ls_matrix_type full
_refine_ls_number_parameters 199
_refine_ls_number_reflns 3404
_refine_ls_number_restraints 0
_refine_ls_restrained_S_all 1.049
_refine_ls_R_factor_all 0.0391
_refine_ls_R_factor_gt 0.0320
_refine_ls_shift/su_max 0.000
_refine_ls_shift/su_mean 0.000
_refine_ls_structure_factor_coef Fsqd
_refine_ls_weighting_details 'calc w=1/[\s^2^(Fo^2^)+(0.0435P)^2^+0.6889P] where P=(Fo^2^+2Fc^2^)/3'
_refine_ls_weighting_scheme calc
_refine_ls_wR_factor_gt 0.0819
_refine_ls_wR_factor_ref 0.0859
_reflns_number_gt 2899
_reflns_number_total 3404
_reflns_threshold_expression >2sigma(I)
_cod_data_source_file ao5026sup1.cif
_cod_data_source_block 1
_cod_depositor_comments
;

2019-10-01
Z value and formula fixed to values more according to usual
chemical conventions.                 miguel
;
_cod_original_formula_sum 'C15 H6 Cl2 F2 I N2'
_cod_original_formula_weight 450.02
_cod_original_formula_units_Z 4
_cod_database_code 2108089

loop_
_symmetry_equiv_pos_as_xyz
'x, y, z'
'-x, y+1/2, -z+1/2'
'-x, -y, -z'
'x, -y-1/2, z-1/2'

loop_
_atom_site_type_symbol
_atom_site_label
_atom_site_fract_x
_atom_site_fract_y
_atom_site_fract_z
_atom_site_U_iso_or_equiv
_atom_site_adp_type
_atom_site_calc_flag
_atom_site_refinement_flags
_atom_site_occupancy
_atom_site_symmetry_multiplicity
I I1 0.27436(2) 0.398258(11) 0.16527(3) 0.05797(11) Uani d . 1 1
Cl Cl1 0.52755(13) 0.05800(4) 0.33875(19) 0.0847(3) Uani d . 1 1
Cl Cl2 1.00409(9) 0.32697(6) 0.72108(19) 0.0875(3) Uani d . 1 1
F F1 0.0283(2) 0.42786(13) 0.3243(4) 0.0872(8) Uani d . 1 1
F F2 -0.1796(2) 0.50480(13) 0.1982(4) 0.0871(8) Uani d . 1 1
N N2 0.5753(3) 0.35926(12) 0.3659(4) 0.0500(6) Uani d . 1 1
N N1 0.4044(2) 0.26266(13) 0.2260(4) 0.0497(6) Uani d . 1 1
C C7 0.5306(3) 0.24772(13) 0.3336(4) 0.0392(6) Uani d . 1 1
C C8 0.6219(3) 0.29911(13) 0.4076(4) 0.0390(6) Uani d . 1 1
C C12 0.7560(3) 0.28519(14) 0.5181(4) 0.0416(6) Uani d . 1 1
C C1 0.1113(3) 0.45930(13) 0.0667(4) 0.0445(6) Uani d . 1 1
C C15 0.5765(3) 0.18467(13) 0.3742(4) 0.0425(6) Uani d . 1 1
C C2 0.0157(3) 0.46304(15) 0.1622(5) 0.0500(7) Uani d . 1 1
C C14 0.7117(3) 0.17305(14) 0.4867(5) 0.0497(7) Uani d . 1 1
H H14 0.7412 0.1315 0.5132 0.060 Uiso calc R 1 1
C C3 -0.0921(3) 0.50290(16) 0.0971(5) 0.0517(7) Uani d . 1 1
C C4 0.4814(4) 0.13679(15) 0.2981(5) 0.0537(8) Uani d . 1 1
C C13 0.7974(3) 0.22100(15) 0.5552(5) 0.0494(7) Uani d . 1 1
H H13 0.8852 0.2121 0.6279 0.059 Uiso calc R 1 1
C C11 0.8394(3) 0.33799(17) 0.5827(5) 0.0548(8) Uani d . 1 1
C C5 0.3537(4) 0.15177(18) 0.1925(5) 0.0625(9) Uani d . 1 1
H H5 0.2904 0.1203 0.1437 0.075 Uiso calc R 1 1
C C6 0.3208(3) 0.21569(19) 0.1598(5) 0.0615(9) Uani d . 1 1
H H6 0.2338 0.2258 0.0862 0.074 Uiso calc R 1 1
C C10 0.7919(4) 0.39821(16) 0.5393(7) 0.0673(10) Uani d . 1 1
H H10 0.8472 0.4331 0.5816 0.081 Uiso calc R 1 1
C C9 0.6589(4) 0.40598(16) 0.4305(7) 0.0651(10) Uani d . 1 1
H H9 0.6271 0.4471 0.4017 0.078 Uiso calc R 1 1

loop_
_atom_site_aniso_label
_atom_site_aniso_U_11
_atom_site_aniso_U_22
_atom_site_aniso_U_33
_atom_site_aniso_U_12
_atom_site_aniso_U_13
_atom_site_aniso_U_23
I1 0.05144(15) 0.06538(16) 0.05562(16) 0.02333(10) 0.01457(10) 0.01240(9)
Cl1 0.1152(9) 0.0422(4) 0.1032(8) -0.0110(5) 0.0434(7) -0.0013(5)
Cl2 0.0445(5) 0.1049(8) 0.1011(8) -0.0127(5) 0.0053(5) -0.0073(6)
F1 0.0820(15) 0.1092(18) 0.0842(16) 0.0418(14) 0.0458(13) 0.0562(14)
F2 0.0714(13) 0.117(2) 0.0922(17) 0.0434(14) 0.0535(13) 0.0493(15)
N2 0.0526(14) 0.0411(13) 0.0588(16) 0.0062(11) 0.0207(12) 0.0052(11)
N1 0.0391(13) 0.0586(15) 0.0500(15) 0.0028(11) 0.0119(11) 0.0055(12)
C7 0.0433(14) 0.0446(14) 0.0346(13) 0.0014(11) 0.0192(11) 0.0030(11)
C8 0.0419(14) 0.0424(14) 0.0371(14) 0.0040(11) 0.0186(11) 0.0044(11)
C12 0.0407(14) 0.0486(15) 0.0390(14) 0.0021(12) 0.0176(12) 0.0008(11)
C1 0.0397(14) 0.0410(14) 0.0490(16) 0.0052(11) 0.0082(12) 0.0024(12)
C15 0.0528(16) 0.0422(14) 0.0375(14) 0.0003(12) 0.0213(12) 0.0032(11)
C2 0.0499(16) 0.0484(16) 0.0509(17) 0.0093(13) 0.0148(13) 0.0148(13)
C14 0.0589(18) 0.0423(15) 0.0498(17) 0.0120(13) 0.0197(14) 0.0076(13)
C3 0.0454(16) 0.0579(18) 0.0564(19) 0.0103(14) 0.0225(14) 0.0098(15)
C4 0.074(2) 0.0450(16) 0.0494(17) -0.0113(15) 0.0300(16) -0.0010(13)
C13 0.0437(15) 0.0584(18) 0.0463(16) 0.0118(13) 0.0146(13) 0.0070(14)
C11 0.0447(16) 0.068(2) 0.0539(18) -0.0069(15) 0.0185(14) -0.0043(15)
C5 0.066(2) 0.068(2) 0.0533(19) -0.0257(18) 0.0184(16) -0.0069(16)
C6 0.0460(17) 0.082(2) 0.054(2) -0.0102(17) 0.0110(14) 0.0054(17)
C10 0.070(2) 0.054(2) 0.080(3) -0.0181(17) 0.026(2) -0.0073(17)
C9 0.073(2) 0.0436(17) 0.081(3) 0.0011(16) 0.027(2) 0.0026(16)

loop_
_atom_type_symbol
_atom_type_description
_atom_type_scat_dispersion_real
_atom_type_scat_dispersion_imag
_atom_type_scat_source
C C 0.0033 0.0016 'International Tables Vol C Tables 4.2.6.8 and 6.1.1.4'
H H 0.0000 0.0000 'International Tables Vol C Tables 4.2.6.8 and 6.1.1.4'
Cl Cl 0.1484 0.1585 'International Tables Vol C Tables 4.2.6.8 and 6.1.1.4'
F F 0.0171 0.0103 'International Tables Vol C Tables 4.2.6.8 and 6.1.1.4'
I I -0.4742 1.8119 'International Tables Vol C Tables 4.2.6.8 and 6.1.1.4'
N N 0.0061 0.0033 'International Tables Vol C Tables 4.2.6.8 and 6.1.1.4'

loop_
_geom_angle_atom_site_label_1
_geom_angle_atom_site_label_2
_geom_angle_atom_site_label_3
_geom_angle_site_symmetry_1
_geom_angle_site_symmetry_3
_geom_angle
C1 I1 N1 . . 152.39(9)
C1 I1 N2 . . 156.94(9)
N1 I1 N2 . . 50.67(6)
C9 N2 C8 . . 117.8(3)
C9 N2 I1 . . 115.9(2)
C8 N2 I1 . . 125.91(19)
C6 N1 C7 . . 117.6(3)
C6 N1 I1 . . 114.8(2)
C7 N1 I1 . . 126.99(19)
N1 C7 C15 . . 123.4(3)
N1 C7 C8 . . 117.6(2)
C15 C7 C8 . . 119.0(3)
N2 C8 C12 . . 123.0(3)
N2 C8 C7 . . 117.8(2)
C12 C8 C7 . . 119.2(2)
C11 C12 C8 . . 115.7(3)
C11 C12 C13 . . 124.6(3)
C8 C12 C13 . . 119.7(3)
C3 C1 C2 3_565 . 116.5(3)
C3 C1 I1 3_565 . 122.0(2)
C2 C1 I1 . . 121.5(2)
C4 C15 C7 . . 115.9(3)
C4 C15 C14 . . 124.3(3)
C7 C15 C14 . . 119.8(3)
F1 C2 C3 . . 118.5(3)
F1 C2 C1 . . 119.9(3)
C3 C2 C1 . . 121.6(3)
C13 C14 C15 . . 121.3(3)
C13 C14 H14 . . 119.4
C15 C14 H14 . . 119.4
F2 C3 C1 . 3_565 119.7(3)
F2 C3 C2 . . 118.4(3)
C1 C3 C2 3_565 . 121.9(3)
C5 C4 C15 . . 120.8(3)
C5 C4 Cl1 . . 119.6(3)
C15 C4 Cl1 . . 119.6(3)
C14 C13 C12 . . 121.0(3)
C14 C13 H13 . . 119.5
C12 C13 H13 . . 119.5
C10 C11 C12 . . 120.9(3)
C10 C11 Cl2 . . 119.2(3)
C12 C11 Cl2 . . 119.9(3)
C4 C5 C6 . . 118.0(3)
C4 C5 H5 . . 121.0
C6 C5 H5 . . 121.0
N1 C6 C5 . . 124.4(3)
N1 C6 H6 . . 117.8
C5 C6 H6 . . 117.8
C11 C10 C9 . . 118.3(3)
C11 C10 H10 . . 120.9
C9 C10 H10 . . 120.9
N2 C9 C10 . . 124.3(3)
N2 C9 H9 . . 117.9
C10 C9 H9 . . 117.8

loop_
_geom_bond_atom_site_label_1
_geom_bond_atom_site_label_2
_geom_bond_site_symmetry_2
_geom_bond_distance
I1 C1 . 2.090(3)
I1 N1 . 3.144(3)
I1 N2 . 3.163(3)
Cl1 C4 . 1.731(4)
Cl2 C11 . 1.728(3)
F1 C2 . 1.343(4)
F2 C3 . 1.339(4)
N2 C9 . 1.308(4)
N2 C8 . 1.360(3)
N1 C6 . 1.314(4)
N1 C7 . 1.352(4)
C7 C15 . 1.414(4)
C7 C8 . 1.438(4)
C8 C12 . 1.421(4)
C12 C11 . 1.406(4)
C12 C13 . 1.422(4)
C1 C3 3_565 1.375(4)
C1 C2 . 1.384(4)
C15 C4 . 1.409(4)
C15 C14 . 1.426(4)
C2 C3 . 1.375(4)
C14 C13 . 1.344(5)
C14 H14 . 0.9300
C3 C1 3_565 1.375(4)
C4 C5 . 1.362(5)
C13 H13 . 0.9300
C11 C10 . 1.365(5)
C5 C6 . 1.394(6)
C5 H5 . 0.9300
C6 H6 . 0.9300
C10 C9 . 1.388(6)
C10 H10 . 0.9300
C9 H9 . 0.9300

loop_
_geom_torsion_atom_site_label_1
_geom_torsion_atom_site_label_2
_geom_torsion_atom_site_label_3
_geom_torsion_atom_site_label_4
_geom_torsion_site_symmetry_1
_geom_torsion_site_symmetry_4
_geom_torsion
C1 I1 N2 C9 . . -2.0(4)
N1 I1 N2 C9 . . 178.7(3)
C1 I1 N2 C8 . . 171.1(3)
N1 I1 N2 C8 . . -8.2(2)
C1 I1 N1 C6 . . -0.1(3)
N2 I1 N1 C6 . . 179.3(3)
C1 I1 N1 C7 . . -170.8(2)
N2 I1 N1 C7 . . 8.6(2)
C6 N1 C7 C15 . . 1.2(4)
I1 N1 C7 C15 . . 171.65(19)
C6 N1 C7 C8 . . -179.5(3)
I1 N1 C7 C8 . . -9.1(4)
C9 N2 C8 C12 . . 0.4(5)
I1 N2 C8 C12 . . -172.58(19)
C9 N2 C8 C7 . . -179.0(3)
I1 N2 C8 C7 . . 8.1(4)
N1 C7 C8 N2 . . 0.5(4)
C15 C7 C8 N2 . . 179.8(3)
N1 C7 C8 C12 . . -178.8(3)
C15 C7 C8 C12 . . 0.5(4)
N2 C8 C12 C11 . . -0.2(4)
C7 C8 C12 C11 . . 179.1(3)
N2 C8 C12 C13 . . -179.8(3)
C7 C8 C12 C13 . . -0.5(4)
N1 I1 C1 C3 . 3_565 -107.3(3)
N2 I1 C1 C3 . 3_565 73.9(4)
N1 I1 C1 C2 . . 71.8(3)
N2 I1 C1 C2 . . -107.0(3)
N1 C7 C15 C4 . . -1.1(4)
C8 C7 C15 C4 . . 179.6(3)
N1 C7 C15 C14 . . 179.2(3)
C8 C7 C15 C14 . . -0.1(4)
C3 C1 C2 F1 3_565 . -179.5(3)
I1 C1 C2 F1 . . 1.4(4)
C3 C1 C2 C3 3_565 . -0.5(5)
I1 C1 C2 C3 . . -179.6(3)
C4 C15 C14 C13 . . -179.9(3)
C7 C15 C14 C13 . . -0.2(5)
F1 C2 C3 F2 . . 0.0(5)
C1 C2 C3 F2 . . -179.0(3)
F1 C2 C3 C1 . 3_565 179.5(3)
C1 C2 C3 C1 . 3_565 0.6(6)
C7 C15 C4 C5 . . 0.0(4)
C14 C15 C4 C5 . . 179.7(3)
C7 C15 C4 Cl1 . . 179.8(2)
C14 C15 C4 Cl1 . . -0.5(4)
C15 C14 C13 C12 . . 0.1(5)
C11 C12 C13 C14 . . -179.4(3)
C8 C12 C13 C14 . . 0.2(5)
C8 C12 C11 C10 . . -0.1(5)
C13 C12 C11 C10 . . 179.5(3)
C8 C12 C11 Cl2 . . 179.2(2)
C13 C12 C11 Cl2 . . -1.2(4)
C15 C4 C5 C6 . . 0.9(5)
Cl1 C4 C5 C6 . . -178.9(3)
C7 N1 C6 C5 . . -0.2(5)
I1 N1 C6 C5 . . -171.8(3)
C4 C5 C6 N1 . . -0.8(6)
C12 C11 C10 C9 . . 0.3(6)
Cl2 C11 C10 C9 . . -179.1(3)
C8 N2 C9 C10 . . -0.2(6)
I1 N2 C9 C10 . . 173.4(3)
C11 C10 C9 N2 . . -0.1(7)

_cod_database_fobs_code 2108089
